data_4309901
loop_
_publ_author_name
'Tissa Sajoto'
'Peter I. Djurovich'
'Arnold Tamayo'
'Muhammed Yousufuddin'
'Robert Bau'
'Mark E. Thompson'
'Russell J. Holmes'
'Stephen R. Forrest'

_publ_section_title
;
Blue and Near-UV Phosphorescence from Iridium Complexes with Cyclometalated
Pyrazolyl or N-Heterocyclic Carbene Ligands
;
_journal_name_full 'Inorganic Chemistry'
_journal_page_first 7992
_journal_page_last 8003
_journal_paper_doi 10.1021/ic051296i
_journal_volume 44
_journal_year 2005
_chemical_formula_sum 'C44 H37 Cl4 Ir N6'
_chemical_formula_weight 983.80
_chemical_name_systematic
; 
 ? 
;
_space_group_IT_number 14
_symmetry_cell_setting monoclinic
_symmetry_space_group_name_Hall '-P 2yn'
_symmetry_space_group_name_H-M 'P 1 21/n 1'
_atom_sites_solution_hydrogens geom
_atom_sites_solution_primary direct
_atom_sites_solution_secondary difmap
_audit_creation_method SHELXL-97
_cell_angle_alpha 90.00
_cell_angle_beta 116.0610(10)
_cell_angle_gamma 90.00
_cell_formula_units_Z 4
_cell_length_a 14.4106(13)
_cell_length_b 20.9000(19)
_cell_length_c 14.5159(13)
_cell_measurement_reflns_used 7001
_cell_measurement_temperature 143(2)
_cell_measurement_theta_max 27.14
_cell_measurement_theta_min 2.50
_cell_volume 3927.4(6)
_computing_cell_refinement 'Bruker SMART'
_computing_data_collection 'Bruker SMART'
_computing_data_reduction 'Bruker SAINT'
_computing_molecular_graphics 'Bruker SHELXTL'
_computing_publication_material 'Bruker SHELXTL'
_computing_structure_refinement 'SHELXL-97 (Sheldrick, 1997)'
_computing_structure_solution 'SHELXS-97 (Sheldrick, 1990)'
_diffrn_ambient_temperature 143(2)
_diffrn_measured_fraction_theta_full 0.983
_diffrn_measured_fraction_theta_max 0.983
_diffrn_measurement_device_type 'CCD area detector'
_diffrn_measurement_method 'phi and omega scans'
_diffrn_radiation_monochromator graphite
_diffrn_radiation_source 'fine-focus sealed tube'
_diffrn_radiation_type MoK\a
_diffrn_radiation_wavelength 0.71073
_diffrn_reflns_av_R_equivalents 0.0609
_diffrn_reflns_av_sigmaI/netI 0.0840
_diffrn_reflns_limit_h_max 18
_diffrn_reflns_limit_h_min -18
_diffrn_reflns_limit_k_max 27
_diffrn_reflns_limit_k_min -27
_diffrn_reflns_limit_l_max 18
_diffrn_reflns_limit_l_min -10
_diffrn_reflns_number 24010
_diffrn_reflns_theta_full 27.51
_diffrn_reflns_theta_max 27.51
_diffrn_reflns_theta_min 1.66
_exptl_absorpt_coefficient_mu 3.713
_exptl_absorpt_correction_type none
_exptl_crystal_colour colorless
_exptl_crystal_density_diffrn 1.664
_exptl_crystal_density_meas 0
_exptl_crystal_density_method 'not measured'
_exptl_crystal_description plate
_exptl_crystal_F_000 1952
_refine_diff_density_max 3.911
_refine_diff_density_min -1.876
_refine_diff_density_rms 0.180
_refine_ls_extinction_method none
_refine_ls_goodness_of_fit_ref 1.124
_refine_ls_hydrogen_treatment mixed
_refine_ls_matrix_type full
_refine_ls_number_parameters 494
_refine_ls_number_reflns 8864
_refine_ls_number_restraints 0
_refine_ls_restrained_S_all 1.124
_refine_ls_R_factor_all 0.0855
_refine_ls_R_factor_gt 0.0549
_refine_ls_shift/su_max 0.442
_refine_ls_shift/su_mean 0.014
_refine_ls_structure_factor_coef Fsqd
_refine_ls_weighting_details 'calc w=1/[\s^2^(Fo^2^)+(0.0652P)^2^+0.0000P] where P=(Fo^2^+2Fc^2^)/3'
_refine_ls_weighting_scheme calc
_refine_ls_wR_factor_gt 0.1277
_refine_ls_wR_factor_ref 0.1427
_reflns_number_gt 6382
_reflns_number_total 8864
_reflns_threshold_expression >2sigma(I)
_cod_data_source_file ic051296isi20050801_030018.cif
_cod_data_source_block m_irfacm
_cod_depositor_comments
;
The following automatic conversions were performed:
'_symmetry_cell_setting' value 'Monoclinic' changed to 'monoclinic'
according to '/home/saulius/struct/CIF-dictionaries/cif_core.dic'
dictionary named 'cif_core.dic' version 2.4.1 from 2010-06-29.

Automatic conversion script
Id: cif_fix_enum 1527 2010-12-29 10:47:43Z saulius 
;
_cod_database_code 4309901

loop_
_symmetry_equiv_pos_as_xyz
'x, y, z'
'-x+1/2, y+1/2, -z+1/2'
'-x, -y, -z'
'x-1/2, -y-1/2, z-1/2'

loop_
_atom_site_label
_atom_site_type_symbol
_atom_site_fract_x
_atom_site_fract_y
_atom_site_fract_z
_atom_site_U_iso_or_equiv
_atom_site_adp_type
_atom_site_occupancy
_atom_site_symmetry_multiplicity
_atom_site_calc_flag
_atom_site_refinement_flags
_atom_site_disorder_assembly
_atom_site_disorder_group
Ir1 Ir 0.691294(19) 0.173148(12) 0.38233(2) 0.02339(10) Uani 1 1 d . . .
N1 N 0.7005(4) 0.2419(3) 0.1930(5) 0.0257(13) Uani 1 1 d . . .
N2 N 0.6621(4) 0.1404(3) 0.1757(5) 0.0262(13) Uani 1 1 d . . .
N3 N 0.8055(4) 0.2996(3) 0.4945(5) 0.0273(13) Uani 1 1 d . . .
N4 N 0.6372(4) 0.3017(3) 0.4215(5) 0.0268(13) Uani 1 1 d . . .
N5 N 0.9175(4) 0.1224(3) 0.4379(5) 0.0249(13) Uani 1 1 d . . .
N6 N 0.8571(4) 0.1047(3) 0.5490(5) 0.0256(13) Uani 1 1 d . . .
Cl1 Cl 0.8339(3) 0.38429(18) 0.9824(3) 0.1050(11) Uiso 1 1 d . . .
Cl2 Cl 0.6694(2) 0.40330(14) 0.7801(2) 0.0795(9) Uani 1 1 d . . .
Cl3 Cl 0.4592(2) 0.24117(13) 0.6759(2) 0.0637(7) Uani 1 1 d . . .
Cl4 Cl 0.4216(2) 0.36498(13) 0.5763(2) 0.0717(8) Uani 1 1 d . . .
C1 C 0.6878(5) 0.1909(3) 0.2439(6) 0.0259(16) Uani 1 1 d . . .
C2 C 0.6824(6) 0.2252(3) 0.0941(6) 0.0331(18) Uani 1 1 d . . .
C3 C 0.6841(7) 0.2606(4) 0.0147(6) 0.042(2) Uani 1 1 d . . .
H3 H 0.6989 0.3051 0.0227 0.051 Uiso 1 1 calc R . .
C4 C 0.6638(7) 0.2300(4) -0.0770(6) 0.047(2) Uani 1 1 d . . .
H4 H 0.6675 0.2530 -0.1317 0.056 Uiso 1 1 calc R . .
C5 C 0.6379(8) 0.1653(4) -0.0882(7) 0.054(3) Uani 1 1 d . . .
H5 H 0.6210 0.1451 -0.1522 0.064 Uiso 1 1 calc R . .
C6 C 0.6361(6) 0.1299(4) -0.0094(6) 0.041(2) Uani 1 1 d . . .
H6 H 0.6201 0.0856 -0.0182 0.049 Uiso 1 1 calc R . .
C7 C 0.6578(5) 0.1593(3) 0.0823(5) 0.0269(16) Uani 1 1 d . . .
C8 C 0.6349(5) 0.0817(3) 0.2090(6) 0.0282(16) Uani 1 1 d . . .
C9 C 0.6096(5) 0.0266(4) 0.1498(6) 0.0355(18) Uani 1 1 d . . .
H9 H 0.6137 0.0253 0.0863 0.043 Uiso 1 1 calc R . .
C10 C 0.5783(6) -0.0266(3) 0.1861(7) 0.041(2) Uani 1 1 d . . .
H10 H 0.5614 -0.0652 0.1477 0.049 Uiso 1 1 calc R . .
C11 C 0.5717(6) -0.0231(4) 0.2784(7) 0.046(2) Uani 1 1 d . . .
H11 H 0.5469 -0.0588 0.3016 0.055 Uiso 1 1 calc R . .
C12 C 0.6012(5) 0.0323(4) 0.3373(7) 0.040(2) Uani 1 1 d . . .
H12 H 0.5976 0.0332 0.4011 0.048 Uiso 1 1 calc R . .
C13 C 0.6355(5) 0.0863(3) 0.3062(6) 0.0311(17) Uani 1 1 d . . .
C14 C 0.7266(7) 0.3065(3) 0.2325(6) 0.039(2) Uani 1 1 d . . .
H14A H 0.6665 0.3265 0.2356 0.059 Uiso 1 1 calc R . .
H14B H 0.7468 0.3316 0.1871 0.059 Uiso 1 1 calc R . .
H14C H 0.7841 0.3052 0.3014 0.059 Uiso 1 1 calc R . .
C15 C 0.7203(5) 0.2629(3) 0.4402(5) 0.0239(15) Uani 1 1 d . . .
C16 C 0.7755(5) 0.3613(3) 0.5087(5) 0.0253(15) Uani 1 1 d . . .
C17 C 0.8357(6) 0.4132(3) 0.5583(6) 0.0346(18) Uani 1 1 d . . .
H17 H 0.9090 0.4118 0.5867 0.042 Uiso 1 1 calc R . .
C18 C 0.7830(7) 0.4681(4) 0.5647(7) 0.044(2) Uani 1 1 d . . .
H18 H 0.8212 0.5049 0.5992 0.053 Uiso 1 1 calc R . .
C19 C 0.6777(7) 0.4694(3) 0.5222(7) 0.042(2) Uani 1 1 d . . .
H19 H 0.6449 0.5074 0.5287 0.050 Uiso 1 1 calc R . .
C20 C 0.6157(6) 0.4179(4) 0.4698(6) 0.0389(19) Uani 1 1 d . . .
H20 H 0.5425 0.4199 0.4399 0.047 Uiso 1 1 calc R . .
C21 C 0.6689(6) 0.3626(3) 0.4640(6) 0.0292(16) Uani 1 1 d . . .
C22 C 0.5381(5) 0.2741(3) 0.3631(6) 0.0294(16) Uani 1 1 d . . .
C23 C 0.4470(6) 0.3067(4) 0.3334(6) 0.0341(18) Uani 1 1 d . . .
H23 H 0.4477 0.3505 0.3512 0.041 Uiso 1 1 calc R . .
C24 C 0.3544(6) 0.2760(4) 0.2778(6) 0.0376(19) Uani 1 1 d . . .
H24 H 0.2909 0.2979 0.2593 0.045 Uiso 1 1 calc R . .
C25 C 0.3551(6) 0.2124(4) 0.2489(6) 0.0365(19) Uani 1 1 d . . .
H25 H 0.2919 0.1908 0.2097 0.044 Uiso 1 1 calc R . .
C26 C 0.4484(6) 0.1808(3) 0.2776(6) 0.0342(18) Uani 1 1 d . . .
H26 H 0.4475 0.1373 0.2584 0.041 Uiso 1 1 calc R . .
C27 C 0.5445(5) 0.2109(3) 0.3342(5) 0.0273(16) Uani 1 1 d . . .
C28 C 0.9109(5) 0.2783(4) 0.5288(7) 0.039(2) Uani 1 1 d . . .
H28A H 0.9169 0.2543 0.4736 0.059 Uiso 1 1 calc R . .
H28B H 0.9304 0.2507 0.5889 0.059 Uiso 1 1 calc R . .
H28C H 0.9570 0.3155 0.5469 0.059 Uiso 1 1 calc R . .
C29 C 0.8333(5) 0.1321(3) 0.4555(5) 0.0257(15) Uani 1 1 d . . .
C30 C 0.9934(5) 0.0893(3) 0.5184(6) 0.0288(17) Uani 1 1 d . . .
C31 C 1.0896(5) 0.0675(3) 0.5321(6) 0.0329(18) Uani 1 1 d . . .
H31 H 1.1130 0.0736 0.4809 0.039 Uiso 1 1 calc R . .
C32 C 1.1500(6) 0.0367(3) 0.6234(7) 0.041(2) Uani 1 1 d . . .
H32 H 1.2162 0.0212 0.6348 0.049 Uiso 1 1 calc R . .
C33 C 1.1168(7) 0.0280(4) 0.6978(7) 0.046(2) Uani 1 1 d . . .
H33 H 1.1612 0.0079 0.7605 0.055 Uiso 1 1 calc R . .
C34 C 1.0193(6) 0.0481(4) 0.6831(7) 0.041(2) Uani 1 1 d . . .
H34 H 0.9960 0.0411 0.7342 0.049 Uiso 1 1 calc R . .
C35 C 0.9570(6) 0.0786(3) 0.5918(6) 0.0299(17) Uani 1 1 d . . .
C36 C 0.7792(6) 0.1060(3) 0.5840(6) 0.0290(16) Uani 1 1 d . . .
C37 C 0.7888(7) 0.0756(4) 0.6723(6) 0.041(2) Uani 1 1 d . . .
H37 H 0.8496 0.0525 0.7142 0.049 Uiso 1 1 calc R . .
C38 C 0.7070(7) 0.0797(4) 0.6977(7) 0.043(2) Uani 1 1 d . . .
H38 H 0.7115 0.0593 0.7579 0.052 Uiso 1 1 calc R . .
C39 C 0.6207(7) 0.1127(4) 0.6372(7) 0.045(2) Uani 1 1 d . . .
H39 H 0.5658 0.1164 0.6564 0.054 Uiso 1 1 calc R . .
C40 C 0.6122(6) 0.1410(4) 0.5475(6) 0.0396(19) Uani 1 1 d . . .
H40 H 0.5503 0.1633 0.5060 0.048 Uiso 1 1 calc R . .
C41 C 0.6893(5) 0.1383(3) 0.5155(5) 0.0276(16) Uani 1 1 d . . .
C42 C 0.9282(6) 0.1445(4) 0.3481(6) 0.0329(17) Uani 1 1 d . . .
H42A H 0.9303 0.1076 0.3074 0.049 Uiso 1 1 calc R . .
H42B H 0.9923 0.1691 0.3699 0.049 Uiso 1 1 calc R . .
H42C H 0.8693 0.1718 0.3064 0.049 Uiso 1 1 calc R . .
C43 C 0.7986(8) 0.4211(5) 0.8682(10) 0.076(4) Uani 1 1 d . . .
H43A H 0.8456 0.4076 0.8386 0.092 Uiso 1 1 calc R . .
H43B H 0.8060 0.4679 0.8792 0.092 Uiso 1 1 calc R . .
C44 C 0.4560(9) 0.2845(5) 0.5722(8) 0.068(3) Uani 1 1 d . . .
H44A H 0.4055 0.2647 0.5076 0.081 Uiso 1 1 calc R . .
H44B H 0.5248 0.2828 0.5726 0.081 Uiso 1 1 calc R . .

loop_
_atom_site_aniso_label
_atom_site_aniso_U_11
_atom_site_aniso_U_22
_atom_site_aniso_U_33
_atom_site_aniso_U_23
_atom_site_aniso_U_13
_atom_site_aniso_U_12
Ir1 0.02070(14) 0.02565(15) 0.02261(16) -0.00168(13) 0.00839(11) -0.00167(12)
N1 0.025(3) 0.023(3) 0.024(3) 0.003(2) 0.007(3) 0.000(2)
N2 0.024(3) 0.027(3) 0.025(3) -0.003(3) 0.009(3) 0.002(3)
N3 0.022(3) 0.029(3) 0.025(3) -0.004(3) 0.005(3) -0.006(2)
N4 0.024(3) 0.023(3) 0.030(4) -0.001(3) 0.009(3) 0.004(2)
N5 0.024(3) 0.025(3) 0.030(3) 0.000(3) 0.015(3) 0.001(2)
N6 0.028(3) 0.023(3) 0.025(3) 0.001(3) 0.011(3) -0.001(2)
Cl2 0.0648(17) 0.0754(18) 0.077(2) -0.0102(16) 0.0117(16) 0.0103(14)
Cl3 0.0684(16) 0.0746(16) 0.0410(14) 0.0028(12) 0.0175(13) 0.0199(13)
Cl4 0.0748(18) 0.0668(17) 0.074(2) 0.0070(15) 0.0326(16) 0.0088(14)
C1 0.022(3) 0.023(3) 0.030(4) -0.004(3) 0.008(3) -0.001(3)
C2 0.033(4) 0.033(4) 0.027(4) -0.004(3) 0.008(4) 0.002(3)
C3 0.051(5) 0.046(5) 0.033(5) 0.003(4) 0.021(4) 0.005(4)
C4 0.051(5) 0.064(6) 0.024(5) 0.002(4) 0.016(4) 0.002(5)
C5 0.069(7) 0.063(6) 0.024(5) -0.012(4) 0.016(5) 0.009(5)
C6 0.038(4) 0.044(5) 0.030(5) -0.005(4) 0.006(4) 0.011(4)
C7 0.023(3) 0.037(4) 0.015(4) -0.004(3) 0.004(3) 0.007(3)
C8 0.015(3) 0.030(4) 0.031(4) 0.000(3) 0.002(3) 0.003(3)
C9 0.025(4) 0.039(4) 0.032(4) -0.006(4) 0.003(3) 0.001(3)
C10 0.032(4) 0.025(4) 0.048(6) -0.014(4) 0.002(4) -0.008(3)
C11 0.044(5) 0.028(4) 0.064(6) -0.003(4) 0.022(5) -0.012(4)
C12 0.027(4) 0.044(5) 0.045(5) 0.009(4) 0.013(4) 0.000(3)
C13 0.019(3) 0.031(4) 0.039(5) -0.002(3) 0.008(3) -0.002(3)
C14 0.059(5) 0.024(4) 0.034(5) 0.000(3) 0.020(4) -0.006(4)
C15 0.025(3) 0.026(3) 0.018(4) 0.001(3) 0.007(3) 0.003(3)
C16 0.034(4) 0.024(3) 0.020(4) 0.002(3) 0.013(3) 0.003(3)
C17 0.038(4) 0.031(4) 0.036(5) -0.003(3) 0.017(4) -0.006(3)
C18 0.061(6) 0.026(4) 0.045(5) -0.005(4) 0.025(5) -0.008(4)
C19 0.062(6) 0.018(4) 0.045(5) -0.001(3) 0.024(5) 0.007(4)
C20 0.033(4) 0.043(4) 0.032(5) 0.001(4) 0.007(4) 0.008(4)
C21 0.036(4) 0.029(4) 0.023(4) -0.003(3) 0.014(3) -0.001(3)
C22 0.027(4) 0.036(4) 0.023(4) 0.003(3) 0.009(3) 0.001(3)
C23 0.036(4) 0.034(4) 0.031(4) -0.004(3) 0.014(4) 0.016(3)
C24 0.023(4) 0.052(5) 0.033(5) 0.009(4) 0.008(4) 0.013(4)
C25 0.023(4) 0.053(5) 0.024(4) -0.004(4) 0.002(3) -0.009(3)
C26 0.026(4) 0.039(4) 0.033(5) 0.000(3) 0.009(4) -0.003(3)
C27 0.025(4) 0.041(4) 0.017(4) -0.001(3) 0.010(3) -0.001(3)
C28 0.022(4) 0.042(4) 0.043(5) -0.005(4) 0.006(4) -0.002(3)
C29 0.029(4) 0.026(3) 0.021(4) -0.007(3) 0.010(3) -0.007(3)
C30 0.026(4) 0.015(3) 0.035(4) -0.005(3) 0.004(3) -0.003(3)
C31 0.027(4) 0.025(4) 0.042(5) -0.010(3) 0.011(4) 0.002(3)
C32 0.026(4) 0.029(4) 0.054(6) -0.004(4) 0.005(4) 0.004(3)
C33 0.045(5) 0.038(4) 0.036(5) 0.009(4) 0.001(4) 0.013(4)
C34 0.037(4) 0.037(4) 0.037(5) 0.004(4) 0.008(4) 0.002(4)
C35 0.032(4) 0.024(3) 0.028(4) 0.002(3) 0.007(3) 0.005(3)
C36 0.030(4) 0.028(4) 0.028(4) 0.001(3) 0.011(3) -0.002(3)
C37 0.047(5) 0.046(5) 0.033(5) 0.008(4) 0.022(4) 0.009(4)
C38 0.055(5) 0.051(5) 0.032(5) 0.010(4) 0.027(5) -0.003(4)
C39 0.046(5) 0.048(5) 0.055(6) 0.008(4) 0.036(5) -0.007(4)
C40 0.036(4) 0.053(5) 0.035(5) 0.001(4) 0.020(4) -0.003(4)
C41 0.030(4) 0.033(4) 0.021(4) -0.003(3) 0.012(3) -0.008(3)
C42 0.037(4) 0.036(4) 0.032(4) 0.002(4) 0.021(4) 0.001(4)
C43 0.063(7) 0.046(6) 0.116(10) 0.034(6) 0.035(7) 0.007(5)
C44 0.095(8) 0.067(7) 0.053(7) 0.009(6) 0.043(7) 0.009(6)

loop_
_atom_type_symbol
_atom_type_description
_atom_type_scat_dispersion_real
_atom_type_scat_dispersion_imag
_atom_type_scat_source
C C 0.0033 0.0016 'International Tables Vol C Tables 4.2.6.8 and 6.1.1.4'
H H 0.0000 0.0000 'International Tables Vol C Tables 4.2.6.8 and 6.1.1.4'
N N 0.0061 0.0033 'International Tables Vol C Tables 4.2.6.8 and 6.1.1.4'
Cl Cl 0.1484 0.1585 'International Tables Vol C Tables 4.2.6.8 and 6.1.1.4'
Ir Ir -1.4442 7.9887 'International Tables Vol C Tables 4.2.6.8 and 6.1.1.4'

loop_
_geom_angle_atom_site_label_1
_geom_angle_atom_site_label_2
_geom_angle_atom_site_label_3
_geom_angle
_geom_angle_site_symmetry_1
_geom_angle_site_symmetry_3
_geom_angle_publ_flag
C15 Ir1 C1 98.8(3) . . ?
C15 Ir1 C29 101.4(3) . . ?
C1 Ir1 C29 100.2(3) . . ?
C15 Ir1 C41 91.3(3) . . ?
C1 Ir1 C41 169.9(3) . . ?
C29 Ir1 C41 77.8(3) . . ?
C15 Ir1 C27 77.3(3) . . ?
C1 Ir1 C27 91.1(3) . . ?
C29 Ir1 C27 168.7(3) . . ?
C41 Ir1 C27 91.0(3) . . ?
C15 Ir1 C13 170.0(3) . . ?
C1 Ir1 C13 78.4(3) . . ?
C29 Ir1 C13 88.6(3) . . ?
C41 Ir1 C13 91.6(3) . . ?
C27 Ir1 C13 93.1(3) . . ?
C1 N1 C2 111.0(6) . . ?
C1 N1 C14 126.2(6) . . ?
C2 N1 C14 122.7(6) . . ?
C7 N2 C1 111.4(6) . . ?
C7 N2 C8 132.2(6) . . ?
C1 N2 C8 115.9(6) . . ?
C15 N3 C16 110.1(5) . . ?
C15 N3 C28 124.6(6) . . ?
C16 N3 C28 125.3(6) . . ?
C15 N4 C21 111.4(6) . . ?
C15 N4 C22 115.9(6) . . ?
C21 N4 C22 132.7(6) . . ?
C29 N5 C30 110.8(6) . . ?
C29 N5 C42 125.1(6) . . ?
C30 N5 C42 124.1(6) . . ?
C29 N6 C35 111.3(6) . . ?
C29 N6 C36 116.9(6) . . ?
C35 N6 C36 131.8(6) . . ?
N1 C1 N2 105.5(6) . . ?
N1 C1 Ir1 137.4(5) . . ?
N2 C1 Ir1 117.0(5) . . ?
C3 C2 N1 131.8(7) . . ?
C3 C2 C7 121.1(7) . . ?
N1 C2 C7 107.1(7) . . ?
C2 C3 C4 118.7(8) . . ?
C5 C4 C3 119.5(8) . . ?
C4 C5 C6 121.8(8) . . ?
C7 C6 C5 119.2(8) . . ?
N2 C7 C6 135.5(7) . . ?
N2 C7 C2 105.0(6) . . ?
C6 C7 C2 119.5(7) . . ?
C9 C8 C13 124.1(7) . . ?
C9 C8 N2 122.5(7) . . ?
C13 C8 N2 113.4(6) . . ?
C10 C9 C8 118.1(8) . . ?
C9 C10 C11 119.8(7) . . ?
C10 C11 C12 120.3(8) . . ?
C13 C12 C11 122.3(8) . . ?
C12 C13 C8 115.2(7) . . ?
C12 C13 Ir1 130.0(6) . . ?
C8 C13 Ir1 114.8(5) . . ?
N4 C15 N3 105.4(6) . . ?
N4 C15 Ir1 117.7(5) . . ?
N3 C15 Ir1 136.9(5) . . ?
C21 C16 C17 123.1(7) . . ?
C21 C16 N3 107.5(6) . . ?
C17 C16 N3 129.4(6) . . ?
C16 C17 C18 116.3(7) . . ?
C19 C18 C17 120.9(7) . . ?
C18 C19 C20 123.4(7) . . ?
C19 C20 C21 115.6(7) . . ?
C16 C21 C20 120.6(7) . . ?
C16 C21 N4 105.6(6) . . ?
C20 C21 N4 133.7(7) . . ?
C23 C22 C27 123.7(7) . . ?
C23 C22 N4 123.9(7) . . ?
C27 C22 N4 112.3(6) . . ?
C22 C23 C24 120.1(7) . . ?
C25 C24 C23 119.1(7) . . ?
C26 C25 C24 119.8(7) . . ?
C25 C26 C27 122.5(7) . . ?
C22 C27 C26 114.7(7) . . ?
C22 C27 Ir1 116.7(5) . . ?
C26 C27 Ir1 128.6(5) . . ?
N5 C29 N6 105.5(6) . . ?
N5 C29 Ir1 137.8(5) . . ?
N6 C29 Ir1 116.7(5) . . ?
C31 C30 N5 130.8(8) . . ?
C31 C30 C35 121.7(7) . . ?
N5 C30 C35 107.6(6) . . ?
C30 C31 C32 117.3(8) . . ?
C33 C32 C31 121.6(7) . . ?
C34 C33 C32 121.2(8) . . ?
C33 C34 C35 118.2(8) . . ?
C34 C35 C30 120.0(7) . . ?
C34 C35 N6 135.2(8) . . ?
C30 C35 N6 104.8(6) . . ?
C37 C36 C41 124.0(7) . . ?
C37 C36 N6 123.4(7) . . ?
C41 C36 N6 112.5(6) . . ?
C36 C37 C38 117.9(8) . . ?
C39 C38 C37 120.5(8) . . ?
C38 C39 C40 120.2(8) . . ?
C39 C40 C41 123.1(8) . . ?
C40 C41 C36 114.1(7) . . ?
C40 C41 Ir1 129.9(6) . . ?
C36 C41 Ir1 116.0(5) . . ?
Cl1 C43 Cl2 112.3(6) . . ?
Cl3 C44 Cl4 111.6(6) . . ?

loop_
_geom_bond_atom_site_label_1
_geom_bond_atom_site_label_2
_geom_bond_distance
_geom_bond_site_symmetry_2
_geom_bond_publ_flag
Ir1 C15 2.022(7) . ?
Ir1 C1 2.022(8) . ?
Ir1 C29 2.035(7) . ?
Ir1 C41 2.077(7) . ?
Ir1 C27 2.071(7) . ?
Ir1 C13 2.094(7) . ?
N1 C1 1.353(9) . ?
N1 C2 1.388(9) . ?
N1 C14 1.452(8) . ?
N2 C7 1.388(9) . ?
N2 C1 1.382(9) . ?
N2 C8 1.436(9) . ?
N3 C15 1.368(8) . ?
N3 C16 1.404(9) . ?
N3 C28 1.445(9) . ?
N4 C15 1.371(8) . ?
N4 C21 1.400(9) . ?
N4 C22 1.425(9) . ?
N5 C29 1.361(8) . ?
N5 C30 1.385(8) . ?
N5 C42 1.454(9) . ?
N6 C29 1.371(9) . ?
N6 C35 1.403(9) . ?
N6 C36 1.421(9) . ?
Cl1 C43 1.690(12) . ?
Cl2 C43 1.774(11) . ?
Cl3 C44 1.740(10) . ?
Cl4 C44 1.762(10) . ?
C2 C3 1.378(11) . ?
C2 C7 1.413(10) . ?
C3 C4 1.387(11) . ?
C4 C5 1.393(12) . ?
C5 C6 1.372(12) . ?
C6 C7 1.371(10) . ?
C8 C9 1.386(10) . ?
C8 C13 1.409(11) . ?
C9 C10 1.387(11) . ?
C10 C11 1.386(12) . ?
C11 C12 1.391(11) . ?
C12 C13 1.384(10) . ?
C16 C21 1.380(10) . ?
C16 C17 1.377(9) . ?
C17 C18 1.402(11) . ?
C18 C19 1.365(11) . ?
C19 C20 1.391(11) . ?
C20 C21 1.410(10) . ?
C22 C23 1.369(10) . ?
C22 C27 1.402(10) . ?
C23 C24 1.377(10) . ?
C24 C25 1.395(11) . ?
C25 C26 1.387(10) . ?
C26 C27 1.409(10) . ?
C30 C31 1.388(10) . ?
C30 C35 1.397(11) . ?
C31 C32 1.384(11) . ?
C32 C33 1.373(12) . ?
C33 C34 1.390(11) . ?
C34 C35 1.387(10) . ?
C36 C37 1.384(11) . ?
C36 C41 1.412(10) . ?
C37 C38 1.382(11) . ?
C38 C39 1.354(12) . ?
C39 C40 1.387(11) . ?
C40 C41 1.381(10) . ?
